data_7227146
loop_
_publ_author_name
'Gu, Jin-Zhong'
'Liang, Xiao-Xiao'
'Cui, Yan-Hui'
'Wu, Jiang'
'Kirillov, Alexander M.'

_publ_section_title
;
 Exploring 4-(3-carboxyphenyl)picolinic acid as a semirigid building block
 for the hydrothermal self-assembly of diverse metal--organic and
 supramolecular networks
;
_journal_issue 1
_journal_name_full CrystEngComm
_journal_page_first 117
_journal_paper_doi 10.1039/C6CE02115H
_journal_volume 19
_journal_year 2017
_chemical_formula_sum 'C25 H17 N3 O5 Zn'
_chemical_formula_weight 504.78
_space_group_crystal_system orthorhombic
_space_group_IT_number 19
_space_group_name_Hall 'P 2ac 2ab'
_space_group_name_H-M_alt 'P 21 21 21'
_symmetry_space_group_name_Hall 'P 2ac 2ab'
_symmetry_space_group_name_H-M 'P 21 21 21'
_atom_sites_solution_hydrogens mixed
_audit_creation_method SHELXL-2014/7
_audit_update_record
;
2016-11-11 deposited with the CCDC.
2016-11-21 downloaded from the CCDC.
;
_cell_angle_alpha 90
_cell_angle_beta 90
_cell_angle_gamma 90
_cell_formula_units_Z 4
_cell_length_a 10.0211(5)
_cell_length_b 11.6063(8)
_cell_length_c 18.7216(11)
_cell_measurement_reflns_used 8475
_cell_measurement_temperature 293(2)
_cell_measurement_theta_max 25.047
_cell_measurement_theta_min 3.457
_cell_volume 2177.5(2)
_computing_cell_refinement 'Bruker SAINT'
_computing_data_collection 'Bruker APEX2'
_computing_data_reduction 'Bruker SAINT'
_computing_molecular_graphics 'Bruker SHELXTL'
_computing_publication_material 'Bruker SHELXTL'
_computing_structure_refinement 'SHELXL-2014/7 (Sheldrick, 2014)'
_computing_structure_solution 'SHELXL-2014/7 (Sheldrick, 2014)'
_diffrn_ambient_temperature 293(2)
_diffrn_measured_fraction_theta_full 0.997
_diffrn_measured_fraction_theta_max 0.997
_diffrn_measurement_device_type 'Bruker APE-II CCD'
_diffrn_measurement_method '\f and \w scans'
_diffrn_radiation_type MoK\a
_diffrn_radiation_wavelength 0.71073
_diffrn_reflns_av_R_equivalents 0.0560
_diffrn_reflns_av_unetI/netI 0.0855
_diffrn_reflns_Laue_measured_fraction_full 0.997
_diffrn_reflns_Laue_measured_fraction_max 0.997
_diffrn_reflns_limit_h_max 11
_diffrn_reflns_limit_h_min -11
_diffrn_reflns_limit_k_max 13
_diffrn_reflns_limit_k_min -13
_diffrn_reflns_limit_l_max 11
_diffrn_reflns_limit_l_min -22
_diffrn_reflns_number 8475
_diffrn_reflns_point_group_measured_fraction_full 0.960
_diffrn_reflns_point_group_measured_fraction_max 0.960
_diffrn_reflns_theta_full 25.047
_diffrn_reflns_theta_max 25.047
_diffrn_reflns_theta_min 3.457
_diffrn_source 'fine-focus sealed tube'
_exptl_absorpt_coefficient_mu 1.172
_exptl_absorpt_correction_type multi-scan
_exptl_crystal_colour colourless
_exptl_crystal_density_diffrn 1.540
_exptl_crystal_description block
_exptl_crystal_F_000 1032
_exptl_crystal_size_max 0.270
_exptl_crystal_size_mid 0.240
_exptl_crystal_size_min 0.230
_exptl_transmission_factor_max 0.764
_exptl_transmission_factor_min 0.736
_refine_diff_density_max 0.493
_refine_diff_density_min -0.327
_refine_diff_density_rms 0.073
_refine_ls_abs_structure_details
;
 Flack x determined using 935 quotients [(I+)-(I-)]/[(I+)+(I-)]
 (Parsons, Flack and Wagner, Acta Cryst. B69 (2013) 249-259).
;
_refine_ls_abs_structure_Flack -0.032(13)
_refine_ls_extinction_method none
_refine_ls_goodness_of_fit_ref 1.074
_refine_ls_hydrogen_treatment constr
_refine_ls_matrix_type full
_refine_ls_number_parameters 307
_refine_ls_number_reflns 3706
_refine_ls_number_restraints 0
_refine_ls_restrained_S_all 1.074
_refine_ls_R_factor_all 0.0641
_refine_ls_R_factor_gt 0.0464
_refine_ls_shift/su_max 0.000
_refine_ls_shift/su_mean 0.000
_refine_ls_structure_factor_coef Fsqd
_refine_ls_weighting_details 'w=1/[\s^2^(Fo^2^)+(0.0101P)^2^] where P=(Fo^2^+2Fc^2^)/3'
_refine_ls_weighting_scheme calc
_refine_ls_wR_factor_gt 0.0646
_refine_ls_wR_factor_ref 0.0745
_reflns_Friedel_coverage 0.684
_reflns_Friedel_fraction_full 0.911
_reflns_Friedel_fraction_max 0.911
_reflns_number_gt 3034
_reflns_number_total 3706
_reflns_threshold_expression 'I > 2\s(I)'
_cod_data_source_file c6ce02115h1.cif
_cod_data_source_block compound_8
_cod_depositor_comments 'Adding full bibliography for 7227139--7227149.cif.'
_cod_database_code 7227146
_shelx_space_group_comment
;
The symmetry employed for this shelxl refinement is uniquely defined
by the following loop, which should always be used as a source of
symmetry information in preference to the above space-group names.
They are only intended as comments.
;
_shelx_estimated_absorpt_t_min 0.743
_shelx_estimated_absorpt_t_max 0.774

loop_
_space_group_symop_operation_xyz
'x, y, z'
'-x+1/2, -y, z+1/2'
'x+1/2, -y+1/2, -z'
'-x, y+1/2, -z+1/2'

loop_
_atom_site_label
_atom_site_type_symbol
_atom_site_fract_x
_atom_site_fract_y
_atom_site_fract_z
_atom_site_U_iso_or_equiv
_atom_site_adp_type
_atom_site_occupancy
_atom_site_site_symmetry_order
_atom_site_calc_flag
_atom_site_refinement_flags_posn
_atom_site_refinement_flags_adp
Zn1 Zn 0.88779(6) 0.32765(7) 0.18039(4) 0.02664(19) Uani 1 1 d . .
N1 N 1.4498(4) 0.6883(5) -0.2447(2) 0.0274(13) Uani 1 1 d . .
N2 N 0.6997(4) 0.3378(5) 0.1268(3) 0.0303(13) Uani 1 1 d . .
N3 N 0.7703(4) 0.1833(5) 0.2280(2) 0.0300(13) Uani 1 1 d . .
O1 O 0.9604(4) 0.4611(4) 0.1157(2) 0.0346(12) Uani 1 1 d . .
O2 O 1.1149(4) 0.3740(4) 0.0483(2) 0.0486(13) Uani 1 1 d . .
O3 O 1.6068(4) 0.4792(4) -0.1367(2) 0.0361(11) Uani 1 1 d . .
O4 O 1.6689(4) 0.5590(4) -0.2399(2) 0.0327(11) Uani 1 1 d . .
O5 O 0.9670(4) 0.2109(4) 0.1069(2) 0.0366(12) Uani 1 1 d . .
H1W H 1.0141 0.2536 0.0879 0.044 Uiso 1 1 d R U
H2W H 1.0103 0.1499 0.1165 0.044 Uiso 1 1 d R U
C1 C 1.0416(6) 0.4558(7) 0.0634(3) 0.0323(17) Uani 1 1 d . .
C2 C 1.0453(6) 0.5616(6) 0.0165(3) 0.0305(16) Uani 1 1 d . .
C3 C 0.9558(7) 0.6504(7) 0.0239(4) 0.062(2) Uani 1 1 d . .
H3 H 0.8922 0.6471 0.0600 0.075 Uiso 1 1 calc R U
C4 C 0.9583(8) 0.7438(8) -0.0209(5) 0.088(3) Uani 1 1 d . .
H4 H 0.8972 0.8033 -0.0148 0.106 Uiso 1 1 calc R U
C5 C 1.0525(7) 0.7497(7) -0.0755(4) 0.067(3) Uani 1 1 d . .
H5 H 1.0537 0.8130 -0.1059 0.081 Uiso 1 1 calc R U
C6 C 1.1443(5) 0.6619(6) -0.0847(3) 0.0319(16) Uani 1 1 d . .
C7 C 1.1388(5) 0.5673(6) -0.0388(3) 0.0282(15) Uani 1 1 d . .
H7 H 1.1985 0.5069 -0.0451 0.034 Uiso 1 1 calc R U
C8 C 1.2494(5) 0.6701(6) -0.1410(3) 0.0274(14) Uani 1 1 d . .
C9 C 1.2396(5) 0.7467(6) -0.1969(3) 0.0339(17) Uani 1 1 d . .
H9 H 1.1654 0.7944 -0.2004 0.041 Uiso 1 1 calc R U
C10 C 1.3397(5) 0.7535(6) -0.2480(3) 0.0334(17) Uani 1 1 d . .
H10 H 1.3299 0.8049 -0.2858 0.040 Uiso 1 1 calc R U
C11 C 1.4610(5) 0.6160(5) -0.1901(3) 0.0235(14) Uani 1 1 d . .
C12 C 1.5891(5) 0.5447(5) -0.1883(3) 0.0278(14) Uani 1 1 d . .
C13 C 1.3651(5) 0.6036(5) -0.1386(3) 0.0265(15) Uani 1 1 d . .
H13 H 1.3773 0.5508 -0.1018 0.032 Uiso 1 1 calc R U
C14 C 0.6660(6) 0.4158(7) 0.0786(3) 0.042(2) Uani 1 1 d . .
H14 H 0.7269 0.4736 0.0675 0.050 Uiso 1 1 calc R U
C15 C 0.5425(7) 0.4152(7) 0.0435(4) 0.048(2) Uani 1 1 d . .
H15 H 0.5215 0.4720 0.0103 0.057 Uiso 1 1 calc R U
C16 C 0.4536(6) 0.3293(7) 0.0588(3) 0.0453(19) Uani 1 1 d . .
H16 H 0.3711 0.3275 0.0361 0.054 Uiso 1 1 calc R U
C17 C 0.4865(6) 0.2442(7) 0.1087(3) 0.0348(18) Uani 1 1 d . .
C18 C 0.6127(6) 0.2522(5) 0.1425(3) 0.0272(14) Uani 1 1 d . .
C19 C 0.4019(6) 0.1496(7) 0.1270(3) 0.044(2) Uani 1 1 d . .
H19 H 0.3206 0.1415 0.1035 0.053 Uiso 1 1 calc R U
C20 C 0.4355(5) 0.0727(6) 0.1764(4) 0.0416(18) Uani 1 1 d . .
H20 H 0.3778 0.0123 0.1870 0.050 Uiso 1 1 calc R U
C21 C 0.5610(6) 0.0820(6) 0.2140(3) 0.0345(17) Uani 1 1 d . .
C22 C 0.6494(5) 0.1711(6) 0.1953(3) 0.0270(14) Uani 1 1 d . .
C23 C 0.5973(7) 0.0076(6) 0.2696(4) 0.0462(19) Uani 1 1 d . .
H23 H 0.5401 -0.0512 0.2837 0.055 Uiso 1 1 calc R U
C24 C 0.7188(6) 0.0222(7) 0.3033(4) 0.049(2) Uani 1 1 d . .
H24 H 0.7446 -0.0257 0.3407 0.059 Uiso 1 1 calc R U
C25 C 0.8009(6) 0.1102(6) 0.2798(3) 0.0379(18) Uani 1 1 d . .
H25 H 0.8834 0.1187 0.3019 0.045 Uiso 1 1 calc R U

loop_
_atom_site_aniso_label
_atom_site_aniso_U_11
_atom_site_aniso_U_22
_atom_site_aniso_U_33
_atom_site_aniso_U_23
_atom_site_aniso_U_13
_atom_site_aniso_U_12
Zn1 0.0244(3) 0.0318(4) 0.0237(3) -0.0005(4) -0.0014(4) -0.0029(4)
N1 0.024(2) 0.031(3) 0.026(3) 0.004(3) 0.000(2) 0.005(3)
N2 0.029(3) 0.036(3) 0.027(3) -0.002(3) -0.003(2) 0.002(3)
N3 0.026(3) 0.033(3) 0.030(3) 0.005(3) 0.002(2) 0.001(3)
O1 0.042(2) 0.033(3) 0.029(3) 0.002(2) 0.014(2) -0.005(2)
O2 0.050(3) 0.041(3) 0.055(3) 0.016(3) 0.026(3) 0.018(3)
O3 0.033(2) 0.040(3) 0.035(2) 0.017(2) 0.002(2) 0.007(2)
O4 0.032(2) 0.038(3) 0.028(2) 0.007(2) 0.003(2) 0.009(2)
O5 0.049(2) 0.029(3) 0.032(3) 0.001(2) 0.006(2) 0.007(2)
C1 0.026(3) 0.043(5) 0.029(4) 0.007(4) 0.000(3) -0.014(3)
C2 0.036(3) 0.025(4) 0.031(4) -0.001(3) 0.007(3) 0.001(3)
C3 0.074(5) 0.048(6) 0.064(6) 0.021(5) 0.050(4) 0.021(5)
C4 0.107(7) 0.057(6) 0.101(8) 0.037(6) 0.075(6) 0.046(6)
C5 0.082(5) 0.051(6) 0.069(6) 0.030(5) 0.049(5) 0.026(5)
C6 0.036(3) 0.029(4) 0.031(3) 0.008(4) 0.010(3) 0.004(3)
C7 0.022(3) 0.030(4) 0.032(3) 0.002(3) 0.006(3) 0.003(3)
C8 0.028(3) 0.026(4) 0.028(3) 0.006(4) 0.001(3) -0.001(3)
C9 0.026(3) 0.036(4) 0.040(4) 0.013(4) 0.008(3) 0.007(3)
C10 0.030(3) 0.036(4) 0.034(4) 0.016(4) -0.003(3) 0.004(3)
C11 0.022(3) 0.023(3) 0.025(3) -0.001(3) -0.002(3) -0.001(3)
C12 0.030(3) 0.026(4) 0.027(3) -0.002(3) 0.000(3) -0.006(3)
C13 0.029(3) 0.024(4) 0.026(3) 0.009(3) 0.002(3) 0.002(3)
C14 0.043(4) 0.043(5) 0.040(4) 0.010(4) -0.008(4) -0.006(4)
C15 0.055(4) 0.054(6) 0.034(4) 0.010(4) -0.017(4) 0.009(4)
C16 0.033(3) 0.064(6) 0.040(4) -0.015(5) -0.010(3) 0.010(5)
C17 0.030(4) 0.046(5) 0.028(4) -0.013(4) 0.001(3) 0.002(4)
C18 0.024(3) 0.032(4) 0.026(3) -0.010(3) -0.003(3) 0.002(3)
C19 0.024(3) 0.066(6) 0.042(4) -0.019(4) -0.002(4) -0.009(4)
C20 0.028(3) 0.045(5) 0.052(4) -0.016(5) 0.011(4) -0.016(3)
C21 0.034(3) 0.039(5) 0.030(4) -0.004(4) 0.011(3) -0.004(3)
C22 0.025(3) 0.029(3) 0.028(3) -0.009(4) 0.005(3) -0.004(3)
C23 0.050(4) 0.035(4) 0.054(5) 0.002(4) 0.020(4) -0.010(4)
C24 0.053(4) 0.049(5) 0.045(5) 0.013(4) 0.011(4) -0.006(4)
C25 0.036(4) 0.050(5) 0.028(4) 0.010(4) 0.001(3) -0.004(4)

loop_
_atom_type_symbol
_atom_type_description
_atom_type_scat_dispersion_real
_atom_type_scat_dispersion_imag
_atom_type_scat_source
C C 0.0033 0.0016 'International Tables Vol C Tables 4.2.6.8 and 6.1.1.4'
H H 0.0000 0.0000 'International Tables Vol C Tables 4.2.6.8 and 6.1.1.4'
N N 0.0061 0.0033 'International Tables Vol C Tables 4.2.6.8 and 6.1.1.4'
O O 0.0106 0.0060 'International Tables Vol C Tables 4.2.6.8 and 6.1.1.4'
Zn Zn 0.2839 1.4301 'International Tables Vol C Tables 4.2.6.8 and 6.1.1.4'

loop_
_geom_angle_atom_site_label_1
_geom_angle_atom_site_label_2
_geom_angle_atom_site_label_3
_geom_angle
_geom_angle_site_symmetry_1
_geom_angle_site_symmetry_3
O4 Zn1 O5 172.94(16) 2_765 .
O4 Zn1 O1 92.43(17) 2_765 .
O5 Zn1 O1 88.09(16) . .
O4 Zn1 N2 93.52(17) 2_765 .
O5 Zn1 N2 93.53(17) . .
O1 Zn1 N2 89.68(19) . .
O4 Zn1 N1 78.00(17) 2_765 2_765
O5 Zn1 N1 94.97(17) . 2_765
O1 Zn1 N1 100.21(17) . 2_765
N2 Zn1 N1 167.15(18) . 2_765
O4 Zn1 N3 92.52(18) 2_765 .
O5 Zn1 N3 88.67(17) . .
O1 Zn1 N3 165.43(16) . .
N2 Zn1 N3 76.35(19) . .
N1 Zn1 N3 94.22(18) 2_765 .
C11 N1 C10 117.6(5) . .
C11 N1 Zn1 112.5(4) . 2_764
C10 N1 Zn1 129.7(4) . 2_764
C14 N2 C18 119.1(5) . .
C14 N2 Zn1 125.7(4) . .
C18 N2 Zn1 115.2(4) . .
C25 N3 C22 117.9(6) . .
C25 N3 Zn1 130.6(4) . .
C22 N3 Zn1 111.5(4) . .
C1 O1 Zn1 129.0(5) . .
C12 O4 Zn1 117.5(4) . 2_764
Zn1 O5 H1W 96.8 . .
Zn1 O5 H2W 126.5 . .
H1W O5 H2W 108.6 . .
O2 C1 O1 126.3(7) . .
O2 C1 C2 118.7(6) . .
O1 C1 C2 115.0(6) . .
C3 C2 C7 118.5(6) . .
C3 C2 C1 122.4(6) . .
C7 C2 C1 119.0(6) . .
C4 C3 C2 121.3(6) . .
C4 C3 H3 119.3 . .
C2 C3 H3 119.3 . .
C3 C4 C5 120.0(7) . .
C3 C4 H4 120.0 . .
C5 C4 H4 120.0 . .
C6 C5 C4 120.4(7) . .
C6 C5 H5 119.8 . .
C4 C5 H5 119.8 . .
C5 C6 C7 118.4(5) . .
C5 C6 C8 120.7(6) . .
C7 C6 C8 120.8(6) . .
C6 C7 C2 121.3(6) . .
C6 C7 H7 119.3 . .
C2 C7 H7 119.3 . .
C9 C8 C13 116.2(5) . .
C9 C8 C6 121.8(5) . .
C13 C8 C6 122.0(6) . .
C8 C9 C10 120.6(6) . .
C8 C9 H9 119.7 . .
C10 C9 H9 119.7 . .
N1 C10 C9 122.0(6) . .
N1 C10 H10 119.0 . .
C9 C10 H10 119.0 . .
N1 C11 C13 123.3(5) . .
N1 C11 C12 115.5(5) . .
C13 C11 C12 121.2(5) . .
O3 C12 O4 125.8(5) . .
O3 C12 C11 118.0(5) . .
O4 C12 C11 116.3(5) . .
C11 C13 C8 120.2(5) . .
C11 C13 H13 119.9 . .
C8 C13 H13 119.9 . .
N2 C14 C15 122.8(7) . .
N2 C14 H14 118.6 . .
C15 C14 H14 118.6 . .
C16 C15 C14 118.7(7) . .
C16 C15 H15 120.6 . .
C14 C15 H15 120.6 . .
C15 C16 C17 120.1(6) . .
C15 C16 H16 120.0 . .
C17 C16 H16 120.0 . .
C16 C17 C18 117.5(6) . .
C16 C17 C19 124.2(6) . .
C18 C17 C19 118.2(7) . .
N2 C18 C22 118.2(5) . .
N2 C18 C17 121.8(6) . .
C22 C18 C17 120.0(6) . .
C20 C19 C17 122.1(6) . .
C20 C19 H19 118.9 . .
C17 C19 H19 118.9 . .
C19 C20 C21 120.6(6) . .
C19 C20 H20 119.7 . .
C21 C20 H20 119.7 . .
C23 C21 C22 118.3(6) . .
C23 C21 C20 122.8(6) . .
C22 C21 C20 118.8(6) . .
N3 C22 C21 121.6(6) . .
N3 C22 C18 118.4(6) . .
C21 C22 C18 120.0(5) . .
C24 C23 C21 119.6(6) . .
C24 C23 H23 120.2 . .
C21 C23 H23 120.2 . .
C23 C24 C25 117.9(7) . .
C23 C24 H24 121.0 . .
C25 C24 H24 121.0 . .
N3 C25 C24 124.7(6) . .
N3 C25 H25 117.7 . .
C24 C25 H25 117.7 . .

loop_
_geom_bond_atom_site_label_1
_geom_bond_atom_site_label_2
_geom_bond_distance
_geom_bond_site_symmetry_2
Zn1 O4 2.069(4) 2_765
Zn1 O5 2.088(4) .
Zn1 O1 2.097(4) .
Zn1 N2 2.138(4) .
Zn1 N1 2.157(4) 2_765
Zn1 N3 2.234(5) .
N1 C11 1.327(7) .
N1 C10 1.340(6) .
N1 Zn1 2.157(4) 2_764
N2 C14 1.323(8) .
N2 C18 1.354(7) .
N3 C25 1.323(7) .
N3 C22 1.365(6) .
O1 C1 1.275(7) .
O2 C1 1.234(8) .
O3 C12 1.242(7) .
O4 C12 1.265(6) .
O4 Zn1 2.069(4) 2_764
O5 H1W 0.7703 .
O5 H2W 0.8500 .
C1 C2 1.510(9) .
C2 C3 1.373(8) .
C2 C7 1.398(7) .
C3 C4 1.371(10) .
C3 H3 0.9300 .
C4 C5 1.393(9) .
C4 H4 0.9300 .
C5 C6 1.383(9) .
C5 H5 0.9300 .
C6 C7 1.396(8) .
C6 C8 1.493(7) .
C7 H7 0.9300 .
C8 C9 1.376(8) .
C8 C13 1.393(7) .
C9 C10 1.389(7) .
C9 H9 0.9300 .
C10 H10 0.9300 .
C11 C13 1.369(7) .
C11 C12 1.527(7) .
C13 H13 0.9300 .
C14 C15 1.401(8) .
C14 H14 0.9300 .
C15 C16 1.368(9) .
C15 H15 0.9300 .
C16 C17 1.398(9) .
C16 H16 0.9300 .
C17 C18 1.416(7) .
C17 C19 1.429(9) .
C18 C22 1.414(8) .
C19 C20 1.330(9) .
C19 H19 0.9300 .
C20 C21 1.444(8) .
C20 H20 0.9300 .
C21 C23 1.400(8) .
C21 C22 1.406(8) .
C23 C24 1.382(9) .
C23 H23 0.9300 .
C24 C25 1.384(9) .
C24 H24 0.9300 .
C25 H25 0.9300 .

loop_
_geom_hbond_atom_site_label_D
_geom_hbond_atom_site_label_H
_geom_hbond_atom_site_label_A
_geom_hbond_distance_DH
_geom_hbond_distance_HA
_geom_hbond_distance_DA
_geom_hbond_angle_DHA
_geom_hbond_site_symmetry_A
O5 H1W O2 0.77 1.88 2.642(6) 171.9 .
O5 H2W O3 0.85 1.82 2.673(6) 178.7 3_455

loop_
_geom_torsion_atom_site_label_1
_geom_torsion_atom_site_label_2
_geom_torsion_atom_site_label_3
_geom_torsion_atom_site_label_4
_geom_torsion
_geom_torsion_site_symmetry_1
Zn1 O1 C1 O2 -15.3(9) .
Zn1 O1 C1 C2 164.6(4) .
O2 C1 C2 C3 171.7(7) .
O1 C1 C2 C3 -8.2(9) .
O2 C1 C2 C7 -5.1(9) .
O1 C1 C2 C7 175.0(5) .
C7 C2 C3 C4 -1.0(13) .
C1 C2 C3 C4 -177.8(8) .
C2 C3 C4 C5 0.4(15) .
C3 C4 C5 C6 -0.3(15) .
C4 C5 C6 C7 0.9(12) .
C4 C5 C6 C8 -177.2(7) .
C5 C6 C7 C2 -1.5(10) .
C8 C6 C7 C2 176.6(5) .
C3 C2 C7 C6 1.6(10) .
C1 C2 C7 C6 178.5(5) .
C5 C6 C8 C9 -17.4(10) .
C7 C6 C8 C9 164.6(6) .
C5 C6 C8 C13 160.2(7) .
C7 C6 C8 C13 -17.8(9) .
C13 C8 C9 C10 1.5(9) .
C6 C8 C9 C10 179.2(6) .
C11 N1 C10 C9 -0.1(9) .
Zn1 N1 C10 C9 175.1(5) 2_764
C8 C9 C10 N1 -1.3(10) .
C10 N1 C11 C13 1.3(8) .
Zn1 N1 C11 C13 -174.8(5) 2_764
C10 N1 C11 C12 -179.3(5) .
Zn1 N1 C11 C12 4.7(6) 2_764
Zn1 O4 C12 O3 179.1(5) 2_764
Zn1 O4 C12 C11 -1.6(7) 2_764
N1 C11 C12 O3 177.1(5) .
C13 C11 C12 O3 -3.5(8) .
N1 C11 C12 O4 -2.3(7) .
C13 C11 C12 O4 177.2(5) .
N1 C11 C13 C8 -1.0(9) .
C12 C11 C13 C8 179.6(5) .
C9 C8 C13 C11 -0.4(9) .
C6 C8 C13 C11 -178.1(6) .
C18 N2 C14 C15 1.1(10) .
Zn1 N2 C14 C15 177.6(5) .
N2 C14 C15 C16 -1.0(11) .
C14 C15 C16 C17 -0.1(11) .
C15 C16 C17 C18 0.9(10) .
C15 C16 C17 C19 -178.3(6) .
C14 N2 C18 C22 -178.6(5) .
Zn1 N2 C18 C22 4.6(7) .
C14 N2 C18 C17 -0.2(9) .
Zn1 N2 C18 C17 -177.0(4) .
C16 C17 C18 N2 -0.8(9) .
C19 C17 C18 N2 178.5(5) .
C16 C17 C18 C22 177.6(5) .
C19 C17 C18 C22 -3.1(9) .
C16 C17 C19 C20 -177.8(6) .
C18 C17 C19 C20 3.0(10) .
C17 C19 C20 C21 -0.1(10) .
C19 C20 C21 C23 175.8(6) .
C19 C20 C21 C22 -2.5(10) .
C25 N3 C22 C21 -2.0(9) .
Zn1 N3 C22 C21 176.8(4) .
C25 N3 C22 C18 176.8(5) .
Zn1 N3 C22 C18 -4.4(6) .
C23 C21 C22 N3 2.6(9) .
C20 C21 C22 N3 -178.9(5) .
C23 C21 C22 C18 -176.1(5) .
C20 C21 C22 C18 2.3(9) .
N2 C18 C22 N3 0.1(8) .
C17 C18 C22 N3 -178.3(5) .
N2 C18 C22 C21 179.0(5) .
C17 C18 C22 C21 0.5(8) .
C22 C21 C23 C24 -1.3(9) .
C20 C21 C23 C24 -179.6(6) .
C21 C23 C24 C25 -0.7(10) .
C22 N3 C25 C24 -0.1(10) .
Zn1 N3 C25 C24 -178.6(5) .
C23 C24 C25 N3 1.4(11) .
